data_4308896
loop_
_publ_author_name
'Alexander J. Norquist'
'Michael B. Doran'
'Dermot O'Hare'

_publ_section_title
;
The Role of Amine Sulfates in Hydrothermal Uranium Chemistry
;
_journal_name_full 'Inorganic Chemistry'
_journal_page_first 3837
_journal_page_last 3843
_journal_paper_doi 10.1021/ic0484452
_journal_volume 44
_journal_year 2005
_chemical_compound_source
;
?
;
_chemical_formula_moiety ' C3 H11 N2 O10 S2 U1 '
_chemical_formula_sum 'C3 H11 N2 O10 S2 U'
_chemical_formula_weight 1074.58
_space_group_IT_number 61
_symmetry_cell_setting orthorhombic
_symmetry_space_group_name_Hall '-P 2ac 2ab'
_symmetry_space_group_name_H-M 'P b c a'
_audit_creation_date 03-14-01
_audit_creation_method CRYSTALS_ver_12-03-99
_cell_angle_alpha 90
_cell_angle_beta 90
_cell_angle_gamma 90
_cell_formula_units_Z 4
_cell_length_a 9.3771(2)
_cell_length_b 12.9523(3)
_cell_length_c 18.9065(6)
_cell_measurement_reflns_used 2720
_cell_measurement_temperature 150
_cell_measurement_theta_max 27
_cell_measurement_theta_min 5
_cell_volume 2296.29(10)
_computing_cell_refinement
; 
 Denzo/Scalepack (Otwinowski & Minor, 1996) 
;
_computing_data_collection
; 
 COLLECT (Nonius BV, 1997) 
;
_computing_data_reduction
; 
 Denzo/Scalepack (Otwinowski & Minor, 1996) 
;
_computing_structure_solution
; 
 SHELXS 86 (Sheldrick, 1986) 
;
_diffrn_ambient_temperature 150
_diffrn_measured_fraction_theta_max 0.991
_diffrn_measurement_device_type
; 
Enraf Nonius Kappa CCD 
;
_diffrn_measurement_method \w
_diffrn_radiation_monochromator graphite
_diffrn_radiation_type 'Mo K\a'
_diffrn_radiation_wavelength 0.71073
_diffrn_reflns_av_R_equivalents 0.02
_diffrn_reflns_limit_h_max 12
_diffrn_reflns_limit_h_min -12
_diffrn_reflns_limit_k_max 16
_diffrn_reflns_limit_k_min -16
_diffrn_reflns_limit_l_max 24
_diffrn_reflns_limit_l_min -24
_diffrn_reflns_number 5087
_diffrn_reflns_theta_max 27.48
_diffrn_reflns_theta_min 5.10
_diffrn_standards_decay_% 0.00
_diffrn_standards_interval_count 0
_diffrn_standards_interval_time 0
_diffrn_standards_number 0
_exptl_absorpt_coefficient_mu 14.552
_exptl_absorpt_correction_T_max 0.13
_exptl_absorpt_correction_T_min 0.04
_exptl_absorpt_correction_type multi-scan
_exptl_absorpt_process_details '(Otwinowsky & Minor, 1996)'
_exptl_crystal_colour ' yellow '
_exptl_crystal_density_diffrn 3.108
_exptl_crystal_density_meas ?
_exptl_crystal_description ' block'
_exptl_crystal_F_000 1899.908
_exptl_crystal_size_max 0.24
_exptl_crystal_size_mid 0.20
_exptl_crystal_size_min 0.14
_refine_diff_density_max 1.37
_refine_diff_density_min -1.48
_refine_ls_extinction_coef 72.9(27)
_refine_ls_extinction_method 'Larson 1970 Crystallographic Computing eq 22'
_refine_ls_goodness_of_fit_ref 0.8911
_refine_ls_number_parameters 164
_refine_ls_number_reflns 1981
_refine_ls_R_factor_gt 0.0243
_refine_ls_shift/su_max 0.001335
_refine_ls_structure_factor_coef Fsqd
_refine_ls_weighting_details
;
Chebychev polynomial with 4 parameters, Carruthers & Watkin , 1979, 
 9.43     12.8     6.84     1.50    
;
_refine_ls_weighting_scheme calc
_refine_ls_wR_factor_ref 0.0600
_reflns_limit_h_max 12
_reflns_limit_h_min 0
_reflns_limit_k_max 16
_reflns_limit_k_min 0
_reflns_limit_l_max 24
_reflns_limit_l_min 0
_reflns_number_gt 1981
_reflns_number_total 2609
_reflns_threshold_expression >3.00\s(I)
_cod_data_source_file ic0484452si20041105_050107_3.cif
_cod_data_source_block USO-28
_cod_depositor_comments
;
The following automatic conversions were performed:
'_symmetry_cell_setting' value 'Orthorhombic' changed to 'orthorhombic'
according to '/home/saulius/struct/CIF-dictionaries/cif_core.dic'
dictionary named 'cif_core.dic' version 2.4.1 from 2010-06-29.

Automatic conversion script
Id: cif_fix_enum 1527 2010-12-29 10:47:43Z saulius 
;
_cod_original_cell_volume 2296.3(1)
_cod_original_sg_symbol_H-M 'P b c a '
_cod_original_formula_sum ' C3 H11 N2 O10 S2 U1 '
_cod_database_code 4308896

loop_
_symmetry_equiv_pos_as_xyz
x,y,z
-x,-y,-z
-x+1/2,y+1/2,z
x+1/2,-y+1/2,-z
x,-y+1/2,z+1/2
-x,y+1/2,-z+1/2
-x+1/2,-y,z+1/2
x+1/2,y,-z+1/2

loop_
_atom_site_label
_atom_site_type_symbol
_atom_site_fract_x
_atom_site_fract_y
_atom_site_fract_z
_atom_site_U_iso_or_equiv
_atom_site_occupancy
_atom_site_adp_type
U1 U 0.22384(2) 0.784672(15) 0.13346(1) 0.0040 1.0000 Uani
S2 S -0.04623(14) 0.85084(11) 0.25971(7) 0.0088 1.0000 Uani
S1 S -0.05580(16) 0.81243(11) 0.01323(7) 0.0088 1.0000 Uani
O1 O 0.2021(4) 0.9155(3) 0.1090(2) 0.0122 1.0000 Uani
O3 O 0.0315(4) 0.7736(3) 0.2163(2) 0.0131 1.0000 Uani
O2 O 0.2495(5) 0.6529(3) 0.1542(3) 0.0157 1.0000 Uani
O4 O 0.0290(4) 0.7435(3) 0.0610(2) 0.0113 1.0000 Uani
O6 O 0.4735(4) 0.8209(3) 0.1650(2) 0.0130 1.0000 Uani
O5 O 0.3521(4) 0.7629(3) 0.0277(2) 0.0126 1.0000 Uani
O7 O 0.2984(4) 0.8387(3) 0.2523(2) 0.0121 1.0000 Uani
O10 O 0.0028(5) 0.9536(3) 0.2448(2) 0.0151 1.0000 Uani
N2 N 0.3265(5) 0.9568(4) -0.0446(2) 0.0084 1.0000 Uani
O9 O 0.0397(5) 0.8663(4) -0.0347(2) 0.0210 1.0000 Uani
O8 O -0.1448(5) 0.8807(3) 0.0548(3) 0.0204 1.0000 Uani
C1 C 0.2829(7) 0.8769(5) -0.1646(3) 0.0150 1.0000 Uani
C3 C 0.4269(6) 1.0258(4) -0.0038(3) 0.0113 1.0000 Uani
N1 N 0.1246(6) 0.8879(4) -0.1713(3) 0.0163 1.0000 Uani
C2 C 0.3528(6) 0.9616(5) -0.1226(3) 0.0122 1.0000 Uani
H4 H 0.3261 0.8754 -0.2128 0.0175 1.0000 Uiso
H5 H 0.3045 0.8093 -0.1401 0.0175 1.0000 Uiso
H10 H 0.4376 1.0931 -0.0290 0.0140 1.0000 Uiso
H11 H 0.3870 1.0389 0.0449 0.0140 1.0000 Uiso
H6 H 0.3144 1.0291 -0.1406 0.0151 1.0000 Uiso
H7 H 0.4578 0.9589 -0.1312 0.0151 1.0000 Uiso
H1 H 0.0849 0.8280 -0.1993 0.0200 1.0000 Uiso
H2 H 0.1007 0.9535 -0.1960 0.0200 1.0000 Uiso
H3 H 0.0792 0.8874 -0.1232 0.0200 1.0000 Uiso
H8 H 0.2261 0.9778 -0.0344 0.0103 1.0000 Uiso
H9 H 0.3408 0.8834 -0.0282 0.0103 1.0000 Uiso

loop_
_atom_site_aniso_label
_atom_site_aniso_U_11
_atom_site_aniso_U_22
_atom_site_aniso_U_33
_atom_site_aniso_U_23
_atom_site_aniso_U_13
_atom_site_aniso_U_12
U1 0.00410(14) 0.00677(13) 0.00123(13) 0.00017(7) -0.00002(7) 0.00053(7)
S2 0.0079(6) 0.0124(6) 0.0062(6) 0.0006(5) 0.0017(5) 0.0013(5)
S1 0.0100(6) 0.0099(6) 0.0064(6) 0.0002(5) -0.0033(5) 0.0010(5)
O1 0.010(2) 0.0121(19) 0.014(2) 0.0011(17) -0.0019(16) -0.0005(15)
O3 0.010(2) 0.017(2) 0.012(2) -0.0015(17) 0.0021(16) -0.0025(16)
O2 0.015(2) 0.012(2) 0.020(2) 0.0012(19) 0.0045(18) 0.0044(17)
O4 0.012(2) 0.0128(19) 0.0092(19) 0.0010(16) -0.0077(15) -0.0002(16)
O6 0.011(2) 0.020(2) 0.0079(19) -0.0017(17) 0.0002(17) 0.0011(16)
O5 0.011(2) 0.019(2) 0.0086(18) 0.0013(16) 0.0027(16) 0.0056(16)
O7 0.013(2) 0.018(2) 0.0055(17) -0.0023(18) -0.0012(15) 0.0010(16)
O10 0.020(2) 0.0109(19) 0.015(2) 0.0017(18) 0.0011(18) 0.0004(17)
N2 0.011(2) 0.009(2) 0.005(2) -0.0011(17) -0.0042(18) -0.0016(19)
O9 0.020(2) 0.028(3) 0.014(2) 0.006(2) -0.0027(18) -0.010(2)
O8 0.021(2) 0.020(2) 0.020(2) -0.0051(19) 0.001(2) 0.0057(19)
C1 0.015(3) 0.016(3) 0.014(3) -0.009(2) -0.004(2) 0.005(2)
C3 0.011(3) 0.012(3) 0.011(3) -0.006(2) -0.003(2) -0.001(2)
N1 0.018(3) 0.018(2) 0.013(3) -0.000(2) -0.002(2) -0.004(2)
C2 0.016(3) 0.017(3) 0.004(2) -0.007(2) 0.000(2) -0.004(2)

loop_
_atom_type_symbol
_atom_type_scat_dispersion_real
_atom_type_scat_dispersion_imag
_atom_type_scat_Cromer_Mann_a1
_atom_type_scat_Cromer_Mann_b1
_atom_type_scat_Cromer_Mann_a2
_atom_type_scat_Cromer_Mann_b2
_atom_type_scat_Cromer_Mann_a3
_atom_type_scat_Cromer_Mann_b3
_atom_type_scat_Cromer_Mann_a4
_atom_type_scat_Cromer_Mann_b4
_atom_type_scat_Cromer_Mann_c
_atom_type_scat_source
'U   ' -10.6730 9.6540 36.0228 0.5293 23.4128 3.3253 14.9491 16.0927 4.1880 100.6130 13.3966 International_Tables_Vol_IV_Table_2.2B
'S   ' 0.1246 0.1234 6.9053 1.4679 5.2034 22.2151 1.4379 0.2536 1.5863 56.1720 0.8669 International_Tables_Vol_IV_Table_2.2B
'C   ' 0.0033 0.0016 2.3100 20.8439 1.0200 10.2075 1.5886 0.5687 0.8650 51.6512 0.2156 International_Tables_Vol_IV_Table_2.2B
'N   ' 0.0061 0.0033 12.2126 0.0057 3.1322 9.8933 2.0125 28.9975 1.1663 0.5826 -11.5290 International_Tables_Vol_IV_Table_2.2B
'H   ' 0.0000 0.0000 0.4930 10.5109 0.3229 26.1257 0.1402 3.1424 0.0408 57.7997 0.0030 International_Tables_Vol_IV_Table_2.2B
'O   ' 0.0106 0.0060 3.0485 13.2771 2.2868 5.7011 1.5463 0.3239 0.8670 32.9089 0.2508 International_Tables_Vol_IV_Table_2.2B

loop_
_geom_angle_atom_site_label_1
_geom_angle_site_symmetry_1
_geom_angle_atom_site_label_2
_geom_angle_site_symmetry_2
_geom_angle_atom_site_label_3
_geom_angle_site_symmetry_3
_geom_angle
_geom_angle_publ_flag
O1 . U1 . O3 . 98.17(17) yes
O1 . U1 . O2 . 177.4(2) yes
O3 . U1 . O2 . 84.23(18) yes
O1 . U1 . O4 . 88.61(17) yes
O3 . U1 . O4 . 77.36(14) yes
O2 . U1 . O4 . 90.91(19) yes
O1 . U1 . O6 . 89.44(17) yes
O3 . U1 . O6 . 124.75(14) yes
O2 . U1 . O6 . 90.04(18) yes
O4 . U1 . O6 . 157.83(14) yes
O1 . U1 . O5 . 87.22(17) yes
O3 . U1 . O5 . 159.27(15) yes
O2 . U1 . O5 . 90.17(18) yes
O4 . U1 . O5 . 82.80(14) yes
O6 . U1 . O5 . 75.04(14) yes
O1 . U1 . O7 . 89.95(17) yes
O3 . U1 . O7 . 68.46(14) yes
O2 . U1 . O7 . 91.92(18) yes
O4 . U1 . O7 . 145.22(14) yes
O6 . U1 . O7 . 56.84(14) yes
O5 . U1 . O7 . 131.83(14) yes
O3 . S2 . O6 8_455 107.0(3) yes
O3 . S2 . O7 8_455 109.0(2) yes
O6 8_455 S2 . O7 8_455 104.0(2) yes
O3 . S2 . O10 . 111.0(3) yes
O6 8_455 S2 . O10 . 113.0(3) yes
O7 8_455 S2 . O10 . 112.5(3) yes
O4 . S1 . O5 4_465 103.1(2) yes
O4 . S1 . O9 . 109.6(3) yes
O5 4_465 S1 . O9 . 109.9(3) yes
O4 . S1 . O8 . 110.0(3) yes
O5 4_465 S1 . O8 . 110.0(3) yes
O9 . S1 . O8 . 113.6(3) yes
U1 . O3 . S2 . 133.7(3) yes
U1 . O4 . S1 . 129.0(2) yes
U1 . O6 . S2 8_555 99.4(2) yes
U1 . O5 . S1 4_565 143.5(3) yes
U1 . O7 . S2 8_555 99.7(2) yes
C3 . N2 . C2 . 112.1(5) yes
N1 . C1 . C2 . 114.1(5) yes
N2 . C3 . C3 2_675 110.4(6) yes
N2 . C2 . C1 . 114.7(5) yes

loop_
_geom_bond_atom_site_label_1
_geom_bond_site_symmetry_1
_geom_bond_atom_site_label_2
_geom_bond_site_symmetry_2
_geom_bond_distance
_geom_bond_publ_flag
U1 . O1 . 1.769(4) yes
U1 . O3 . 2.393(4) yes
U1 . O2 . 1.767(4) yes
U1 . O4 . 2.344(4) yes
U1 . O6 . 2.460(4) yes
U1 . O5 . 2.350(4) yes
U1 . O7 . 2.456(4) yes
S2 . O3 . 1.486(4) yes
S2 . O6 8_455 1.487(4) yes
S2 . O7 8_455 1.483(4) yes
S2 . O10 . 1.436(4) yes
S1 . O4 . 1.499(4) yes
S1 . O5 4_465 1.515(4) yes
S1 . O9 . 1.453(5) yes
S1 . O8 . 1.447(5) yes
N2 . C3 . 1.510(7) yes
N2 . C2 . 1.497(7) yes
C1 . N1 . 1.497(8) yes
C1 . C2 . 1.504(8) yes
C3 . C3 2_675 1.531(11) yes
